data_4033354
loop_
_publ_author_name
'David R Chisholm'
'Garr-Layy Zhou'
'Ehmke Pohl'
'Roy Valentine'
'Andrew Whiting'

_publ_section_title
;
 Practical synthetic strategies towards lipophilic
 6-iodotetrahydroquinolines and -dihydroquinolines
;
_journal_name_full 'Beilstein Journal of Organic Chemistry'
_journal_page_first 1851
_journal_page_last 1862
_journal_paper_doi 10.3762/bjoc.12.174
_journal_volume 12
_journal_year 2016
_chemical_formula_moiety 'C15 H20 I N O'
_chemical_formula_sum 'C15 H20 I N O'
_chemical_formula_weight 357.22
_chemical_name_systematic 6-Iodo-4,4,8-trimethyl-2-(propan-2-yloxy)-3,4-dihydroquinoline
_space_group_crystal_system monoclinic
_space_group_IT_number 14
_space_group_name_Hall '-P 2yn'
_space_group_name_H-M_alt 'P 1 21/n 1'
_symmetry_space_group_name_Hall '-P 2yn'
_symmetry_space_group_name_H-M 'P 1 21/n 1'
_atom_sites_solution_hydrogens geom
_cell_angle_alpha 90
_cell_angle_beta 93.446(2)
_cell_angle_gamma 90
_cell_formula_units_Z 4
_cell_length_a 8.3580(8)
_cell_length_b 15.7426(15)
_cell_length_c 11.7029(11)
_cell_measurement_reflns_used 9912
_cell_measurement_temperature 120
_cell_measurement_theta_max 32.538
_cell_measurement_theta_min 2.587
_cell_volume 1537.0(3)
_computing_cell_refinement 'SAINT v8.34A (Bruker, 2013)'
_computing_data_reduction 'SAINT v8.34A (Bruker, 2013)'
_computing_molecular_graphics 'Olex2 (Dolomanov et al., 2009)'
_computing_publication_material 'Olex2 (Dolomanov et al., 2009)'
_computing_structure_refinement 'ShelXL (Sheldrick, 2015)'
_computing_structure_solution 'ShelXT (Sheldrick, 2015)'
_diffrn_ambient_temperature 120
_diffrn_detector 'Bruker APEX2 area detector'
_diffrn_detector_area_resol_mean 7.9
_diffrn_detector_type 'CCD area detector'
_diffrn_measured_fraction_theta_full 0.999
_diffrn_measured_fraction_theta_max 0.983
_diffrn_measurement_device 'three-circle diffractometer'
_diffrn_measurement_device_type 'Bruker SMART APEX2 area detector'
_diffrn_measurement_method '\w and \f scans'
_diffrn_radiation_monochromator 'mirror optics'
_diffrn_radiation_probe x-ray
_diffrn_radiation_type MoK\a
_diffrn_radiation_wavelength 0.71073
_diffrn_reflns_av_R_equivalents 0.0719
_diffrn_reflns_av_unetI/netI 0.0544
_diffrn_reflns_Laue_measured_fraction_full 0.999
_diffrn_reflns_Laue_measured_fraction_max 0.983
_diffrn_reflns_limit_h_max 12
_diffrn_reflns_limit_h_min -12
_diffrn_reflns_limit_k_max 23
_diffrn_reflns_limit_k_min -23
_diffrn_reflns_limit_l_max 17
_diffrn_reflns_limit_l_min -17
_diffrn_reflns_number 24942
_diffrn_reflns_point_group_measured_fraction_full 0.999
_diffrn_reflns_point_group_measured_fraction_max 0.983
_diffrn_reflns_theta_full 26.000
_diffrn_reflns_theta_max 32.640
_diffrn_reflns_theta_min 2.588
_diffrn_source 'microfocus sealed X-ray tube'
_diffrn_source_type 'Incoatec I\ms'
_diffrn_standards_number 0
_exptl_absorpt_coefficient_mu 2.073
_exptl_absorpt_correction_T_max 0.8963
_exptl_absorpt_correction_T_min 0.6299
_exptl_absorpt_correction_type numerical
_exptl_absorpt_process_details
;
SADABS-2014/4 (Bruker,2014) was used for absorption correction.
wR2(int) was 0.1301 before and 0.1106 after correction.
The Ratio of minimum to maximum transmission is 0.7028.
The \l/2 correction factor is Not present.
;
_exptl_crystal_colour 'clear light colourless'
_exptl_crystal_colour_lustre clear
_exptl_crystal_colour_modifier light
_exptl_crystal_colour_primary colourless
_exptl_crystal_density_diffrn 1.544
_exptl_crystal_description plate
_exptl_crystal_F_000 712
_exptl_crystal_recrystallization_method 'The material was recrystallised from EtOAc by slow evaporation'
_exptl_crystal_size_max 0.183
_exptl_crystal_size_mid 0.158
_exptl_crystal_size_min 0.081
_refine_diff_density_max 2.730
_refine_diff_density_min -0.846
_refine_diff_density_rms 0.259
_refine_ls_extinction_coef .
_refine_ls_extinction_method none
_refine_ls_goodness_of_fit_ref 1.050
_refine_ls_hydrogen_treatment constr
_refine_ls_matrix_type full
_refine_ls_number_parameters 168
_refine_ls_number_reflns 5530
_refine_ls_number_restraints 0
_refine_ls_restrained_S_all 1.050
_refine_ls_R_factor_all 0.0664
_refine_ls_R_factor_gt 0.0591
_refine_ls_shift/su_max 0.001
_refine_ls_shift/su_mean 0.000
_refine_ls_structure_factor_coef Fsqd
_refine_ls_weighting_details 'w=1/[\s^2^(Fo^2^)+(0.1076P)^2^] where P=(Fo^2^+2Fc^2^)/3'
_refine_ls_weighting_scheme calc
_refine_ls_wR_factor_gt 0.1448
_refine_ls_wR_factor_ref 0.1508
_reflns_Friedel_coverage 0.000
_reflns_Friedel_fraction_full .
_reflns_Friedel_fraction_max .
_reflns_number_gt 4789
_reflns_number_total 5530
_reflns_threshold_expression 'I > 2\s(I)'
_cod_data_source_file 15b_1433618.cif
_cod_data_source_block mo_dcoisopropylface
_cod_database_code 4033354
_shelx_space_group_comment
;
The symmetry employed for this shelxl refinement is uniquely defined
by the following loop, which should always be used as a source of
symmetry information in preference to the above space-group names.
They are only intended as comments.
;
_olex2_refinement_description
;
1. Fixed Uiso
 At 1.2 times of:
  All C(H) groups, All C(H,H) groups
 At 1.5 times of:
  All C(H,H,H) groups
2.a Ternary CH refined with riding coordinates:
 C15(H15)
2.b Secondary CH2 refined with riding coordinates:
 C10(H10A,H10B)
2.c Aromatic/amide H refined with riding coordinates:
 C3(H3), C5(H5)
2.d Idealised Me refined as rotating group:
 C7(H7A,H7B,H7C), C12(H12A,H12B,H12C), C13(H13A,H13B,H13C), C16(H16A,H16B,
 H16C), C17(H17A,H17B,H17C)
;
_olex2_diffrn_ambient_temperature_device 'Oxford Cryosystems'
_olex2_exptl_crystal_mounting_method 'The crystal was mounted on a MITIGEN holder in perfluoroether oil'
_olex2_submission_original_sample_id DC141b
_olex2_submission_special_instructions 'No special instructions were received'

loop_
_space_group_symop_operation_xyz
'x, y, z'
'-x+1/2, y+1/2, -z+1/2'
'-x, -y, -z'
'x-1/2, -y-1/2, z-1/2'

loop_
_atom_site_label
_atom_site_type_symbol
_atom_site_fract_x
_atom_site_fract_y
_atom_site_fract_z
_atom_site_U_iso_or_equiv
_atom_site_adp_type
_atom_site_occupancy
_atom_site_site_symmetry_order
_atom_site_calc_flag
_atom_site_refinement_flags_posn
_atom_site_refinement_flags_adp
_atom_site_refinement_flags_occupancy
_atom_site_disorder_assembly
_atom_site_disorder_group
I18 I 0.75620(2) 0.19124(2) 0.38963(2) 0.02107(9) Uani 1 1 d . . . . .
O14 O 0.2110(2) 0.54341(12) 0.72674(16) 0.0200(4) Uani 1 1 d . . . . .
N8 N 0.4026(2) 0.43968(13) 0.71171(17) 0.0159(4) Uani 1 1 d . . . . .
C1 C 0.4793(3) 0.38495(14) 0.63663(19) 0.0139(4) Uani 1 1 d . . . . .
C2 C 0.4137(3) 0.36500(14) 0.5258(2) 0.0137(4) Uani 1 1 d . . . . .
C3 C 0.4944(3) 0.31020(13) 0.4567(2) 0.0156(5) Uani 1 1 d . . . . .
H3 H 0.4504 0.2966 0.3822 0.019 Uiso 1 1 calc R . . . .
C4 C 0.6395(3) 0.27518(15) 0.4966(2) 0.0163(4) Uani 1 1 d . . . . .
C5 C 0.7053(3) 0.29374(17) 0.6047(2) 0.0170(4) Uani 1 1 d . . . . .
H5 H 0.8044 0.2688 0.6307 0.020 Uiso 1 1 calc R . . . .
C6 C 0.6270(3) 0.34901(15) 0.6757(2) 0.0143(4) Uani 1 1 d . . . . .
C7 C 0.7002(3) 0.36988(18) 0.7937(2) 0.0207(5) Uani 1 1 d . . . . .
H7A H 0.6940 0.4313 0.8067 0.031 Uiso 1 1 calc GR . . . .
H7B H 0.8127 0.3520 0.7993 0.031 Uiso 1 1 calc GR . . . .
H7C H 0.6415 0.3399 0.8515 0.031 Uiso 1 1 calc GR . . . .
C9 C 0.2925(3) 0.48812(16) 0.6663(2) 0.0159(4) Uani 1 1 d . . . . .
C10 C 0.2406(3) 0.49013(15) 0.5422(2) 0.0156(4) Uani 1 1 d . . . . .
H10A H 0.3099 0.5299 0.5021 0.019 Uiso 1 1 calc R . . . .
H10B H 0.1291 0.5113 0.5329 0.019 Uiso 1 1 calc R . . . .
C11 C 0.2501(3) 0.40173(15) 0.4882(2) 0.0146(4) Uani 1 1 d . . . . .
C12 C 0.1207(3) 0.34347(16) 0.5342(2) 0.0206(5) Uani 1 1 d . . . . .
H12A H 0.1311 0.2863 0.5023 0.031 Uiso 1 1 calc GR . . . .
H12B H 0.0143 0.3662 0.5116 0.031 Uiso 1 1 calc GR . . . .
H12C H 0.1343 0.3408 0.6178 0.031 Uiso 1 1 calc GR . . . .
C13 C 0.2230(3) 0.41002(19) 0.3590(2) 0.0224(5) Uani 1 1 d . . . . .
H13A H 0.3102 0.4433 0.3289 0.034 Uiso 1 1 calc GR . . . .
H13B H 0.1206 0.4388 0.3407 0.034 Uiso 1 1 calc GR . . . .
H13C H 0.2206 0.3534 0.3242 0.034 Uiso 1 1 calc GR . . . .
C15 C 0.2576(3) 0.55679(19) 0.8473(2) 0.0223(5) Uani 1 1 d . . . . .
H15 H 0.2801 0.5008 0.8854 0.027 Uiso 1 1 calc R . . . .
C16 C 0.1143(4) 0.5976(3) 0.8968(3) 0.0393(8) Uani 1 1 d . . . . .
H16A H 0.1001 0.6551 0.8658 0.059 Uiso 1 1 calc GR . . . .
H16B H 0.1313 0.6005 0.9803 0.059 Uiso 1 1 calc GR . . . .
H16C H 0.0184 0.5638 0.8766 0.059 Uiso 1 1 calc GR . . . .
C17 C 0.4050(4) 0.6119(2) 0.8586(3) 0.0316(7) Uani 1 1 d . . . . .
H17A H 0.4930 0.5838 0.8218 0.047 Uiso 1 1 calc GR . . . .
H17B H 0.4356 0.6209 0.9399 0.047 Uiso 1 1 calc GR . . . .
H17C H 0.3824 0.6668 0.8216 0.047 Uiso 1 1 calc GR . . . .

loop_
_atom_site_aniso_label
_atom_site_aniso_U_11
_atom_site_aniso_U_22
_atom_site_aniso_U_33
_atom_site_aniso_U_23
_atom_site_aniso_U_13
_atom_site_aniso_U_12
I18 0.02000(13) 0.02158(13) 0.02175(13) -0.00509(5) 0.00223(8) 0.00577(5)
O14 0.0207(9) 0.0209(9) 0.0182(8) -0.0063(7) -0.0009(7) 0.0070(7)
N8 0.0174(9) 0.0164(9) 0.0141(9) -0.0014(7) 0.0023(7) 0.0015(7)
C1 0.0128(10) 0.0144(10) 0.0145(10) -0.0003(8) 0.0011(8) 0.0001(8)
C2 0.0134(10) 0.0121(9) 0.0156(10) -0.0002(8) 0.0016(8) 0.0002(8)
C3 0.0141(11) 0.0166(11) 0.0158(11) -0.0009(7) 0.0003(9) -0.0007(7)
C4 0.0172(11) 0.0145(10) 0.0177(11) -0.0034(8) 0.0050(8) 0.0037(8)
C5 0.0145(10) 0.0194(10) 0.0174(11) 0.0030(9) 0.0014(8) 0.0050(9)
C6 0.0146(10) 0.0140(10) 0.0145(10) 0.0014(8) 0.0010(8) 0.0007(8)
C7 0.0201(12) 0.0244(12) 0.0171(11) -0.0001(9) -0.0029(9) 0.0029(9)
C9 0.0156(10) 0.0158(10) 0.0167(10) -0.0031(8) 0.0029(8) -0.0004(8)
C10 0.0155(10) 0.0151(10) 0.0160(10) 0.0011(8) -0.0014(8) 0.0011(8)
C11 0.0139(10) 0.0146(10) 0.0151(10) -0.0006(8) -0.0012(8) 0.0013(8)
C12 0.0164(11) 0.0184(12) 0.0269(13) 0.0023(9) -0.0002(9) -0.0029(9)
C13 0.0204(12) 0.0280(13) 0.0183(11) -0.0014(10) -0.0026(10) 0.0048(10)
C15 0.0252(13) 0.0261(13) 0.0154(11) -0.0045(9) 0.0000(9) 0.0049(10)
C16 0.0300(16) 0.059(2) 0.0287(16) -0.0182(15) 0.0034(13) 0.0137(15)
C17 0.0347(16) 0.0302(15) 0.0299(15) -0.0115(12) 0.0011(12) -0.0047(12)

loop_
_atom_type_symbol
_atom_type_description
_atom_type_scat_dispersion_real
_atom_type_scat_dispersion_imag
_atom_type_scat_source
C C 0.0033 0.0016 'International Tables Vol C Tables 4.2.6.8 and 6.1.1.4'
H H 0.0000 0.0000 'International Tables Vol C Tables 4.2.6.8 and 6.1.1.4'
I I -0.4742 1.8119 'International Tables Vol C Tables 4.2.6.8 and 6.1.1.4'
N N 0.0061 0.0033 'International Tables Vol C Tables 4.2.6.8 and 6.1.1.4'
O O 0.0106 0.0060 'International Tables Vol C Tables 4.2.6.8 and 6.1.1.4'

loop_
_geom_angle_atom_site_label_1
_geom_angle_atom_site_label_2
_geom_angle_atom_site_label_3
_geom_angle
_geom_angle_site_symmetry_1
_geom_angle_site_symmetry_3
C9 O14 C15 119.5(2) . .
C9 N8 C1 116.5(2) . .
N8 C1 C2 122.8(2) . .
C6 C1 N8 117.7(2) . .
C6 C1 C2 119.5(2) . .
C1 C2 C11 118.2(2) . .
C3 C2 C1 119.9(2) . .
C3 C2 C11 121.8(2) . .
C2 C3 H3 120.1 . .
C2 C3 C4 119.9(2) . .
C4 C3 H3 120.1 . .
C3 C4 I18 118.55(18) . .
C5 C4 I18 120.36(18) . .
C5 C4 C3 121.1(2) . .
C4 C5 H5 119.9 . .
C4 C5 C6 120.2(2) . .
C6 C5 H5 119.9 . .
C1 C6 C7 120.5(2) . .
C5 C6 C1 119.4(2) . .
C5 C6 C7 120.1(2) . .
C6 C7 H7A 109.5 . .
C6 C7 H7B 109.5 . .
C6 C7 H7C 109.5 . .
H7A C7 H7B 109.5 . .
H7A C7 H7C 109.5 . .
H7B C7 H7C 109.5 . .
O14 C9 C10 112.0(2) . .
N8 C9 O14 123.0(2) . .
N8 C9 C10 125.0(2) . .
C9 C10 H10A 109.4 . .
C9 C10 H10B 109.4 . .
C9 C10 C11 111.31(19) . .
H10A C10 H10B 108.0 . .
C11 C10 H10A 109.4 . .
C11 C10 H10B 109.4 . .
C2 C11 C10 107.03(19) . .
C2 C11 C12 108.03(19) . .
C10 C11 C12 110.0(2) . .
C13 C11 C2 113.4(2) . .
C13 C11 C10 108.9(2) . .
C13 C11 C12 109.4(2) . .
C11 C12 H12A 109.5 . .
C11 C12 H12B 109.5 . .
C11 C12 H12C 109.5 . .
H12A C12 H12B 109.5 . .
H12A C12 H12C 109.5 . .
H12B C12 H12C 109.5 . .
C11 C13 H13A 109.5 . .
C11 C13 H13B 109.5 . .
C11 C13 H13C 109.5 . .
H13A C13 H13B 109.5 . .
H13A C13 H13C 109.5 . .
H13B C13 H13C 109.5 . .
O14 C15 H15 109.7 . .
O14 C15 C16 105.2(2) . .
O14 C15 C17 109.8(2) . .
C16 C15 H15 109.7 . .
C16 C15 C17 112.7(3) . .
C17 C15 H15 109.7 . .
C15 C16 H16A 109.5 . .
C15 C16 H16B 109.5 . .
C15 C16 H16C 109.5 . .
H16A C16 H16B 109.5 . .
H16A C16 H16C 109.5 . .
H16B C16 H16C 109.5 . .
C15 C17 H17A 109.5 . .
C15 C17 H17B 109.5 . .
C15 C17 H17C 109.5 . .
H17A C17 H17B 109.5 . .
H17A C17 H17C 109.5 . .
H17B C17 H17C 109.5 . .

loop_
_geom_bond_atom_site_label_1
_geom_bond_atom_site_label_2
_geom_bond_distance
_geom_bond_site_symmetry_2
I18 C4 2.100(2) .
O14 C9 1.334(3) .
O14 C15 1.456(3) .
N8 C1 1.412(3) .
N8 C9 1.285(3) .
C1 C2 1.413(3) .
C1 C6 1.409(3) .
C2 C3 1.385(3) .
C2 C11 1.525(3) .
C3 H3 0.9500 .
C3 C4 1.387(4) .
C4 C5 1.380(4) .
C5 H5 0.9500 .
C5 C6 1.394(3) .
C6 C7 1.512(3) .
C7 H7A 0.9800 .
C7 H7B 0.9800 .
C7 H7C 0.9800 .
C9 C10 1.491(4) .
C10 H10A 0.9900 .
C10 H10B 0.9900 .
C10 C11 1.533(3) .
C11 C12 1.540(3) .
C11 C13 1.520(3) .
C12 H12A 0.9800 .
C12 H12B 0.9800 .
C12 H12C 0.9800 .
C13 H13A 0.9800 .
C13 H13B 0.9800 .
C13 H13C 0.9800 .
C15 H15 1.0000 .
C15 C16 1.505(4) .
C15 C17 1.506(4) .
C16 H16A 0.9800 .
C16 H16B 0.9800 .
C16 H16C 0.9800 .
C17 H17A 0.9800 .
C17 H17B 0.9800 .
C17 H17C 0.9800 .

loop_
_geom_torsion_atom_site_label_1
_geom_torsion_atom_site_label_2
_geom_torsion_atom_site_label_3
_geom_torsion_atom_site_label_4
_geom_torsion
_geom_torsion_site_symmetry_1
_geom_torsion_site_symmetry_2
_geom_torsion_site_symmetry_3
_geom_torsion_site_symmetry_4
I18 C4 C5 C6 -179.55(19) . . . .
O14 C9 C10 C11 -146.0(2) . . . .
N8 C1 C2 C3 -179.4(2) . . . .
N8 C1 C2 C11 -2.4(3) . . . .
N8 C1 C6 C5 179.1(2) . . . .
N8 C1 C6 C7 -0.8(3) . . . .
N8 C9 C10 C11 34.2(3) . . . .
C1 N8 C9 O14 -179.5(2) . . . .
C1 N8 C9 C10 0.3(3) . . . .
C1 C2 C3 C4 -0.1(4) . . . .
C1 C2 C11 C10 34.8(3) . . . .
C1 C2 C11 C12 -83.6(3) . . . .
C1 C2 C11 C13 154.9(2) . . . .
C2 C1 C6 C5 -0.5(3) . . . .
C2 C1 C6 C7 179.6(2) . . . .
C2 C3 C4 I18 179.27(18) . . . .
C2 C3 C4 C5 0.2(4) . . . .
C3 C2 C11 C10 -148.3(2) . . . .
C3 C2 C11 C12 93.3(3) . . . .
C3 C2 C11 C13 -28.2(3) . . . .
C3 C4 C5 C6 -0.5(4) . . . .
C4 C5 C6 C1 0.7(4) . . . .
C4 C5 C6 C7 -179.4(2) . . . .
C6 C1 C2 C3 0.2(3) . . . .
C6 C1 C2 C11 177.2(2) . . . .
C9 O14 C15 C16 -161.6(3) . . . .
C9 O14 C15 C17 76.9(3) . . . .
C9 N8 C1 C2 -17.6(3) . . . .
C9 N8 C1 C6 162.8(2) . . . .
C9 C10 C11 C2 -47.7(3) . . . .
C9 C10 C11 C12 69.4(2) . . . .
C9 C10 C11 C13 -170.7(2) . . . .
C11 C2 C3 C4 -177.0(2) . . . .
C15 O14 C9 N8 6.5(4) . . . .
C15 O14 C9 C10 -173.3(2) . . . .
